data_1545139
loop_
_publ_author_name
'Kong, Jiahui'
'Shao, Jiewei'
'Li, Chengjie'
'Qi, Dongdong'
'Li, Minzhi'
'Liang, Xu'
'Zhu, Weihua'
'Jiang, Jianzhuang'
'Xie, Yongshu'

_publ_section_title
;
 Neo-N-confused Phlorins and Phlorinone: Rational Synthesis and Tunable
 Properties.
;
_journal_issue 3
_journal_name_full 'Organic letters'
_journal_page_first 650
_journal_page_last 653
_journal_paper_doi 10.1021/acs.orglett.6b03816
_journal_volume 19
_journal_year 2017
_chemical_formula_sum 'C52 H24.5 Cl0.5 F15 N4 O'
_chemical_formula_weight 1023.98
_chemical_name_systematic
; 
 ? 
;
_space_group_IT_number 2
_symmetry_space_group_name_Hall '-P 1'
_symmetry_space_group_name_H-M 'P -1'
_atom_sites_solution_hydrogens geom
_atom_sites_solution_primary direct
_atom_sites_solution_secondary difmap
_audit_creation_method SHELXL-97
_cell_angle_alpha 111.361(3)
_cell_angle_beta 106.737(2)
_cell_angle_gamma 99.7020(10)
_cell_formula_units_Z 2
_cell_length_a 12.5205(12)
_cell_length_b 14.7808(13)
_cell_length_c 15.1296(14)
_cell_measurement_temperature 298(2)
_cell_volume 2376.9(4)
_computing_structure_refinement 'SHELXL-97 (Sheldrick, 1997)'
_computing_structure_solution 'SHELXS-97 (Sheldrick, 1990)'
_diffrn_ambient_temperature 298(2)
_diffrn_measured_fraction_theta_full 0.977
_diffrn_measured_fraction_theta_max 0.977
_diffrn_radiation_monochromator graphite
_diffrn_radiation_source 'fine-focus sealed tube'
_diffrn_radiation_type MoK\a
_diffrn_radiation_wavelength 0.71073
_diffrn_reflns_av_R_equivalents 0.0248
_diffrn_reflns_av_sigmaI/netI 0.0667
_diffrn_reflns_limit_h_max 14
_diffrn_reflns_limit_h_min -14
_diffrn_reflns_limit_k_max 17
_diffrn_reflns_limit_k_min -16
_diffrn_reflns_limit_l_max 17
_diffrn_reflns_limit_l_min -14
_diffrn_reflns_number 11436
_diffrn_reflns_theta_full 24.52
_diffrn_reflns_theta_max 24.52
_diffrn_reflns_theta_min 2.34
_exptl_absorpt_coefficient_mu 0.154
_exptl_absorpt_correction_T_max 0.9465
_exptl_absorpt_correction_T_min 0.9337
_exptl_crystal_colour black
_exptl_crystal_density_diffrn 1.431
_exptl_crystal_density_method 'not measured'
_exptl_crystal_description block
_exptl_crystal_F_000 1032
_exptl_crystal_size_max 0.45
_exptl_crystal_size_mid 0.38
_exptl_crystal_size_min 0.36
_refine_diff_density_max 1.112
_refine_diff_density_min -0.330
_refine_diff_density_rms 0.097
_refine_ls_extinction_method none
_refine_ls_goodness_of_fit_ref 1.042
_refine_ls_hydrogen_treatment mixed
_refine_ls_matrix_type full
_refine_ls_number_parameters 719
_refine_ls_number_reflns 7766
_refine_ls_number_restraints 0
_refine_ls_restrained_S_all 1.042
_refine_ls_R_factor_all 0.1591
_refine_ls_R_factor_gt 0.0925
_refine_ls_shift/su_max 0.001
_refine_ls_shift/su_mean 0.000
_refine_ls_structure_factor_coef Fsqd
_refine_ls_weighting_details 'calc w=1/[\s^2^(Fo^2^)+(0.2000P)^2^+0.0000P] where P=(Fo^2^+2Fc^2^)/3'
_refine_ls_weighting_scheme calc
_refine_ls_wR_factor_gt 0.2659
_refine_ls_wR_factor_ref 0.3166
_reflns_number_gt 4054
_reflns_number_total 7766
_reflns_threshold_expression >2sigma(I)
_cod_data_source_file ol6b03816_si_004.cif
_cod_data_source_block 160424f
_cod_depositor_comments 'Adding full bibliography for 1545137--1545139.cif.'
_cod_original_formula_sum 'C52 H24.50 Cl0.50 F15 N4 O'
_cod_database_code 1545139

loop_
_symmetry_equiv_pos_as_xyz
'x, y, z'
'-x, -y, -z'

loop_
_atom_site_label
_atom_site_type_symbol
_atom_site_fract_x
_atom_site_fract_y
_atom_site_fract_z
_atom_site_U_iso_or_equiv
_atom_site_adp_type
_atom_site_occupancy
_atom_site_symmetry_multiplicity
_atom_site_calc_flag
_atom_site_refinement_flags
_atom_site_disorder_assembly
_atom_site_disorder_group
F1 F 0.7848(4) 0.7781(4) 1.1931(3) 0.1060(14) Uani 1 1 d . . .
F2 F 0.9514(6) 0.9254(5) 1.3726(4) 0.169(3) Uani 1 1 d . . .
F3 F 1.1480(5) 1.0311(4) 1.3735(4) 0.176(3) Uani 1 1 d . . .
F4 F 1.1867(5) 0.9856(5) 1.1969(6) 0.177(3) Uani 1 1 d . . .
F5 F 1.0198(4) 0.8372(4) 1.0163(4) 0.1219(17) Uani 1 1 d . . .
F6 F 0.5761(3) 0.8660(3) 0.6562(3) 0.0808(11) Uani 1 1 d . . .
F7 F 0.4927(4) 0.9990(3) 0.5956(3) 0.0951(13) Uani 1 1 d . . .
F8 F 0.3216(4) 1.0641(3) 0.6509(3) 0.0887(12) Uani 1 1 d . . .
F9 F 0.2398(3) 1.0000(3) 0.7705(3) 0.0822(11) Uani 1 1 d . . .
F10 F 0.3194(3) 0.8635(3) 0.8296(3) 0.0712(10) Uani 1 1 d . . .
F11 F 0.1113(4) 0.3321(5) 0.5406(3) 0.153(3) Uani 1 1 d . . .
F12 F -0.0769(4) 0.2078(6) 0.3696(4) 0.177(3) Uani 1 1 d . . .
F13 F -0.0581(3) 0.1360(4) 0.1857(3) 0.1114(16) Uani 1 1 d . . .
F14 F 0.1504(4) 0.1934(5) 0.1739(3) 0.136(2) Uani 1 1 d . . .
F15 F 0.3406(3) 0.3223(4) 0.3452(3) 0.1131(17) Uani 1 1 d . . .
N4 N 0.8456(4) 0.4832(3) 0.9254(3) 0.0547(12) Uani 1 1 d . . .
H1 H 0.8823 0.4397 0.9288 0.066 Uiso 1 1 calc R . .
N3 N 0.6220(3) 0.7235(3) 0.8698(3) 0.0427(10) Uani 1 1 d . . .
N2 N 0.4343(3) 0.5839(3) 0.6701(3) 0.0409(10) Uani 1 1 d . . .
H3 H 0.4872 0.5760 0.7150 0.049 Uiso 1 1 calc R . .
N1 N 0.5159(3) 0.4071(3) 0.6727(3) 0.0425(10) Uani 1 1 d . . .
O1 O 0.9823(3) 0.6278(3) 1.0645(3) 0.0697(12) Uani 1 1 d . . .
C1 C 0.7357(4) 0.4603(4) 0.8490(4) 0.0420(12) Uani 1 1 d . . .
C4 C 0.7046(4) 0.5455(4) 0.8669(4) 0.0496(13) Uani 1 1 d . . .
H4 H 0.6353 0.5496 0.8269 0.059 Uiso 1 1 calc R . .
C3 C 0.7944(4) 0.6305(4) 0.9577(4) 0.0461(13) Uani 1 1 d . . .
C2 C 0.8861(4) 0.5851(4) 0.9940(4) 0.0514(14) Uani 1 1 d . . .
C5 C 0.7987(4) 0.7293(4) 1.0018(4) 0.0463(13) Uani 1 1 d . . .
C6 C 0.7167(4) 0.7746(4) 0.9574(4) 0.0439(12) Uani 1 1 d . . .
C7 C 0.7333(5) 0.8831(4) 0.9978(4) 0.0528(14) Uani 1 1 d . . .
H7 H 0.7922 0.9341 1.0579 0.063 Uiso 1 1 calc R . .
C8 C 0.6446(4) 0.8958(4) 0.9298(4) 0.0497(13) Uani 1 1 d . . .
H8 H 0.6316 0.9572 0.9345 0.060 Uiso 1 1 calc R . .
C9 C 0.5759(4) 0.7958(4) 0.8498(4) 0.0403(12) Uani 1 1 d . . .
C10 C 0.4839(4) 0.7741(4) 0.7621(4) 0.0421(12) Uani 1 1 d . . .
C11 C 0.4178(4) 0.6759(4) 0.6779(4) 0.0471(13) Uani 1 1 d . . .
C12 C 0.3230(5) 0.6552(4) 0.5887(5) 0.0685(18) Uani 1 1 d . . .
H12 H 0.2928 0.7033 0.5732 0.082 Uiso 1 1 calc R . .
C13 C 0.2831(5) 0.5523(4) 0.5290(4) 0.0628(16) Uani 1 1 d . . .
H13 H 0.2206 0.5181 0.4658 0.075 Uiso 1 1 calc R . .
C14 C 0.3528(4) 0.5070(4) 0.5794(4) 0.0465(13) Uani 1 1 d . . .
C15 C 0.3379(4) 0.3999(4) 0.5432(4) 0.0413(12) Uani 1 1 d . . .
C16 C 0.4108(4) 0.3540(4) 0.5867(4) 0.0426(12) Uani 1 1 d . . .
C17 C 0.3906(5) 0.2440(4) 0.5481(4) 0.0532(14) Uani 1 1 d . . .
H17 H 0.3276 0.1925 0.4919 0.064 Uiso 1 1 calc R . .
C18 C 0.4823(5) 0.2334(4) 0.6112(4) 0.0565(15) Uani 1 1 d . . .
H18 H 0.4954 0.1722 0.6070 0.068 Uiso 1 1 calc R . .
C19 C 0.5587(4) 0.3362(4) 0.6883(4) 0.0442(12) Uani 1 1 d . . .
C20 C 0.6734(4) 0.3511(4) 0.7701(4) 0.0425(12) Uani 1 1 d . . .
C21 C 0.8965(5) 0.8049(4) 1.1017(5) 0.0573(15) Uani 1 1 d . . .
C22 C 0.8824(6) 0.8278(5) 1.1920(5) 0.075(2) Uani 1 1 d . . .
C23 C 0.9680(8) 0.9042(6) 1.2843(6) 0.097(3) Uani 1 1 d . . .
C24 C 1.0677(9) 0.9574(6) 1.2842(8) 0.105(3) Uani 1 1 d . . .
C25 C 1.0852(7) 0.9348(6) 1.1970(8) 0.105(3) Uani 1 1 d . . .
C26 C 1.0001(6) 0.8581(5) 1.1036(6) 0.082(2) Uani 1 1 d . . .
C27 C 0.4494(4) 0.8606(4) 0.7440(4) 0.0411(12) Uani 1 1 d . . .
C28 C 0.4935(5) 0.8982(4) 0.6867(4) 0.0507(14) Uani 1 1 d . . .
C29 C 0.4501(5) 0.9669(4) 0.6543(4) 0.0574(15) Uani 1 1 d . . .
C30 C 0.3650(5) 0.9995(4) 0.6821(4) 0.0538(14) Uani 1 1 d . . .
C31 C 0.3219(5) 0.9662(4) 0.7433(4) 0.0522(14) Uani 1 1 d . . .
C32 C 0.3651(5) 0.8966(4) 0.7731(4) 0.0466(13) Uani 1 1 d . . .
C33 C 0.2316(4) 0.3308(4) 0.4477(4) 0.0410(12) Uani 1 1 d . . .
C34 C 0.1250(5) 0.2977(5) 0.4495(4) 0.0703(18) Uani 1 1 d . . .
C35 C 0.0275(5) 0.2338(6) 0.3628(5) 0.081(2) Uani 1 1 d . . .
C36 C 0.0359(5) 0.2013(5) 0.2713(4) 0.0679(17) Uani 1 1 d . . .
C37 C 0.1405(5) 0.2300(5) 0.2647(4) 0.0696(18) Uani 1 1 d . . .
C38 C 0.2371(5) 0.2949(5) 0.3535(4) 0.0566(15) Uani 1 1 d . . .
C39 C 0.6448(5) 0.2900(4) 0.8303(4) 0.0506(13) Uani 1 1 d . . .
C40 C 0.5408(5) 0.2809(5) 0.8452(5) 0.0679(17) Uani 1 1 d . . .
H40 H 0.4861 0.3078 0.8164 0.081 Uiso 1 1 calc R . .
C41 C 0.5168(7) 0.2301(5) 0.9048(5) 0.082(2) Uani 1 1 d . . .
H41 H 0.4470 0.2249 0.9156 0.098 Uiso 1 1 calc R . .
C42 C 0.5959(7) 0.1894(6) 0.9458(5) 0.086(2) Uani 1 1 d . . .
H42 H 0.5796 0.1551 0.9833 0.104 Uiso 1 1 calc R . .
C43 C 0.6975(7) 0.1989(5) 0.9318(5) 0.082(2) Uani 1 1 d . . .
H43 H 0.7515 0.1716 0.9611 0.099 Uiso 1 1 calc R . .
C44 C 0.7248(5) 0.2486(4) 0.8747(4) 0.0606(16) Uani 1 1 d . . .
H44 H 0.7959 0.2541 0.8663 0.073 Uiso 1 1 calc R . .
C45 C 0.7484(5) 0.3092(4) 0.7096(4) 0.0495(13) Uani 1 1 d . . .
C46 C 0.7355(5) 0.2066(4) 0.6628(4) 0.0596(15) Uani 1 1 d . . .
H46 H 0.6857 0.1607 0.6732 0.072 Uiso 1 1 calc R . .
C47 C 0.7963(6) 0.1706(6) 0.5997(5) 0.077(2) Uani 1 1 d . . .
H47 H 0.7850 0.1009 0.5670 0.093 Uiso 1 1 calc R . .
C48 C 0.8723(7) 0.2372(7) 0.5860(5) 0.080(2) Uani 1 1 d . . .
H48 H 0.9133 0.2128 0.5448 0.096 Uiso 1 1 calc R . .
C49 C 0.8884(6) 0.3399(6) 0.6325(6) 0.080(2) Uani 1 1 d . . .
H49 H 0.9409 0.3849 0.6234 0.096 Uiso 1 1 calc R . .
C50 C 0.8256(5) 0.3774(5) 0.6939(5) 0.0609(15) Uani 1 1 d . . .
H50 H 0.8351 0.4469 0.7241 0.073 Uiso 1 1 calc R . .
C51 C 0.102(4) 0.592(3) 0.679(3) 0.119(13) Uani 0.25 1 d P A 1
H51A H 0.1488 0.6513 0.6807 0.179 Uiso 0.25 1 calc PR A 1
H51B H 0.0240 0.5710 0.6290 0.179 Uiso 0.25 1 calc PR A 1
H51C H 0.1359 0.5375 0.6606 0.179 Uiso 0.25 1 calc PR A 1
C52 C 0.097(4) 0.616(2) 0.784(3) 0.103(12) Uani 0.25 1 d P A 1
H52A H 0.0171 0.5871 0.7756 0.123 Uiso 0.25 1 calc PR A 1
H52B H 0.1185 0.6894 0.8227 0.123 Uiso 0.25 1 calc PR A 1
C53 C 0.177(9) 0.576(9) 0.847(10) 0.15(3) Uani 0.25 1 d P A 1
H53A H 0.1331 0.5422 0.8756 0.174 Uiso 0.25 1 calc PR A 1
H53B H 0.2407 0.6333 0.9039 0.174 Uiso 0.25 1 calc PR A 1
C54 C 0.231(4) 0.501(4) 0.788(3) 0.129(15) Uani 0.25 1 d P A 1
H54A H 0.1680 0.4451 0.7282 0.155 Uiso 0.25 1 calc PR A 1
H54B H 0.2804 0.5353 0.7639 0.155 Uiso 0.25 1 calc PR A 1
C55 C 0.302(4) 0.457(3) 0.850(4) 0.137(15) Uani 0.25 1 d P A 1
H55A H 0.2679 0.4525 0.8995 0.165 Uiso 0.25 1 calc PR A 1
H55B H 0.2937 0.3878 0.8048 0.165 Uiso 0.25 1 calc PR A 1
C56 C 0.429(3) 0.514(3) 0.908(3) 0.118(13) Uani 0.25 1 d P A 1
H56A H 0.4370 0.5861 0.9311 0.141 Uiso 0.25 1 calc PR A 1
H56B H 0.4668 0.4969 0.8586 0.141 Uiso 0.25 1 calc PR A 1
C57 C 0.5000 0.5000 1.0000 0.104(7) Uani 0.50 2 d SP . 1
H57A H 0.5820 0.5236 1.0140 0.155 Uiso 0.25 1 d PR . 1
H57B H 0.4840 0.5405 1.0577 0.155 Uiso 0.25 1 d PR . 1
H57C H 0.4785 0.4298 0.9880 0.155 Uiso 0.25 1 d PR . 1
Cl1 Cl 0.0331(13) 0.6386(9) 0.8463(11) 0.162(5) Uani 0.25 1 d P B 2
C58 C 0.124(8) 0.563(9) 0.840(10) 0.14(3) Uani 0.25 1 d P B 2
H58A H 0.0787 0.4920 0.8114 0.162 Uiso 0.25 1 calc PR B 2
H58B H 0.1808 0.5827 0.9081 0.162 Uiso 0.25 1 calc PR B 2
Cl2 Cl 0.1910(16) 0.5837(12) 0.7624(13) 0.166(6) Uani 0.25 1 d P B 2

loop_
_atom_site_aniso_label
_atom_site_aniso_U_11
_atom_site_aniso_U_22
_atom_site_aniso_U_33
_atom_site_aniso_U_23
_atom_site_aniso_U_13
_atom_site_aniso_U_12
F1 0.097(3) 0.129(4) 0.058(2) 0.015(2) 0.019(2) 0.033(3)
F2 0.178(6) 0.183(6) 0.056(3) -0.011(3) -0.007(3) 0.079(5)
F3 0.143(4) 0.075(3) 0.131(4) -0.027(3) -0.090(4) 0.020(3)
F4 0.082(4) 0.126(5) 0.202(6) 0.050(4) -0.041(4) -0.042(3)
F5 0.072(3) 0.139(4) 0.108(4) 0.048(3) 0.007(3) -0.017(3)
F6 0.087(3) 0.077(2) 0.108(3) 0.047(2) 0.063(3) 0.037(2)
F7 0.143(4) 0.076(3) 0.109(3) 0.064(3) 0.071(3) 0.038(3)
F8 0.112(3) 0.065(2) 0.101(3) 0.055(2) 0.025(3) 0.042(2)
F9 0.081(3) 0.083(3) 0.104(3) 0.045(2) 0.041(2) 0.054(2)
F10 0.079(2) 0.086(2) 0.079(2) 0.052(2) 0.041(2) 0.042(2)
F11 0.076(3) 0.226(6) 0.053(3) -0.011(3) 0.026(2) -0.044(3)
F12 0.060(3) 0.266(7) 0.078(3) 0.002(4) 0.016(2) -0.072(4)
F13 0.062(2) 0.133(4) 0.051(2) 0.000(2) -0.0122(19) -0.031(2)
F14 0.091(3) 0.197(5) 0.040(2) -0.001(3) 0.015(2) -0.010(3)
F15 0.054(2) 0.166(5) 0.066(3) 0.015(3) 0.020(2) -0.009(3)
N4 0.045(3) 0.037(2) 0.058(3) 0.016(2) -0.008(2) 0.014(2)
N3 0.037(2) 0.032(2) 0.040(2) 0.0080(19) 0.001(2) 0.0089(18)
N2 0.039(2) 0.030(2) 0.039(2) 0.0114(19) 0.0000(19) 0.0068(18)
N1 0.034(2) 0.029(2) 0.046(2) 0.0125(19) -0.002(2) 0.0052(18)
O1 0.049(2) 0.051(2) 0.065(3) 0.009(2) -0.017(2) 0.0125(19)
C1 0.035(3) 0.036(3) 0.046(3) 0.019(2) 0.004(2) 0.009(2)
C4 0.040(3) 0.041(3) 0.049(3) 0.016(3) -0.004(3) 0.012(2)
C3 0.037(3) 0.040(3) 0.046(3) 0.016(2) 0.000(2) 0.011(2)
C2 0.039(3) 0.042(3) 0.051(3) 0.015(3) -0.005(3) 0.008(2)
C5 0.037(3) 0.040(3) 0.042(3) 0.011(2) -0.002(2) 0.010(2)
C6 0.037(3) 0.044(3) 0.036(3) 0.011(2) 0.003(2) 0.012(2)
C7 0.050(3) 0.040(3) 0.043(3) 0.007(2) -0.002(3) 0.013(3)
C8 0.047(3) 0.036(3) 0.050(3) 0.011(3) 0.004(3) 0.017(2)
C9 0.035(3) 0.035(3) 0.041(3) 0.011(2) 0.006(2) 0.011(2)
C10 0.038(3) 0.036(3) 0.047(3) 0.017(2) 0.008(2) 0.014(2)
C11 0.039(3) 0.043(3) 0.046(3) 0.019(3) 0.000(2) 0.012(2)
C12 0.059(4) 0.049(4) 0.067(4) 0.021(3) -0.013(3) 0.019(3)
C13 0.056(4) 0.047(3) 0.053(3) 0.016(3) -0.013(3) 0.010(3)
C14 0.038(3) 0.042(3) 0.043(3) 0.016(2) -0.003(2) 0.010(2)
C15 0.031(3) 0.041(3) 0.042(3) 0.016(2) 0.005(2) 0.005(2)
C16 0.038(3) 0.036(3) 0.041(3) 0.014(2) 0.002(2) 0.007(2)
C17 0.046(3) 0.040(3) 0.049(3) 0.015(3) -0.005(3) 0.004(2)
C18 0.051(3) 0.036(3) 0.061(4) 0.019(3) -0.003(3) 0.008(3)
C19 0.042(3) 0.036(3) 0.045(3) 0.017(2) 0.006(2) 0.010(2)
C20 0.040(3) 0.037(3) 0.046(3) 0.022(2) 0.004(2) 0.013(2)
C21 0.048(4) 0.039(3) 0.050(4) 0.006(3) -0.012(3) 0.014(3)
C22 0.063(4) 0.064(4) 0.060(5) 0.008(3) -0.010(4) 0.029(4)
C23 0.093(6) 0.077(5) 0.062(5) -0.005(4) -0.017(5) 0.042(5)
C24 0.092(7) 0.059(5) 0.084(6) -0.002(5) -0.038(6) 0.029(5)
C25 0.075(6) 0.060(5) 0.111(7) 0.025(5) -0.033(5) -0.002(4)
C26 0.059(4) 0.056(4) 0.077(5) 0.014(4) -0.022(4) 0.006(3)
C27 0.041(3) 0.040(3) 0.037(3) 0.017(2) 0.006(2) 0.015(2)
C28 0.055(3) 0.038(3) 0.055(3) 0.017(3) 0.021(3) 0.013(3)
C29 0.072(4) 0.046(3) 0.053(3) 0.025(3) 0.023(3) 0.008(3)
C30 0.065(4) 0.037(3) 0.054(3) 0.020(3) 0.012(3) 0.021(3)
C31 0.050(3) 0.046(3) 0.050(3) 0.013(3) 0.011(3) 0.021(3)
C32 0.052(3) 0.047(3) 0.042(3) 0.022(3) 0.015(3) 0.017(3)
C33 0.032(3) 0.044(3) 0.037(3) 0.017(2) 0.002(2) 0.008(2)
C34 0.048(4) 0.094(5) 0.034(3) 0.010(3) 0.010(3) -0.011(3)
C35 0.040(4) 0.107(6) 0.048(4) 0.009(4) 0.006(3) -0.016(3)
C36 0.046(4) 0.079(4) 0.040(3) 0.013(3) -0.005(3) -0.007(3)
C37 0.056(4) 0.090(5) 0.032(3) 0.011(3) 0.008(3) -0.001(3)
C38 0.037(3) 0.067(4) 0.048(3) 0.017(3) 0.008(3) 0.008(3)
C39 0.048(3) 0.042(3) 0.050(3) 0.021(3) 0.003(3) 0.007(2)
C40 0.058(4) 0.067(4) 0.066(4) 0.030(3) 0.010(3) 0.012(3)
C41 0.078(5) 0.083(5) 0.076(5) 0.040(4) 0.023(4) 0.003(4)
C42 0.084(6) 0.089(5) 0.070(5) 0.046(4) 0.009(4) -0.003(4)
C43 0.083(5) 0.075(5) 0.076(5) 0.047(4) 0.001(4) 0.011(4)
C44 0.060(4) 0.053(3) 0.061(4) 0.032(3) 0.006(3) 0.014(3)
C45 0.051(3) 0.045(3) 0.047(3) 0.025(3) 0.004(3) 0.014(3)
C46 0.060(4) 0.055(4) 0.059(4) 0.025(3) 0.012(3) 0.025(3)
C47 0.079(5) 0.074(5) 0.065(4) 0.020(4) 0.011(4) 0.041(4)
C48 0.077(5) 0.100(6) 0.060(4) 0.031(4) 0.023(4) 0.040(5)
C49 0.070(5) 0.101(6) 0.077(5) 0.050(5) 0.025(4) 0.028(4)
C50 0.059(4) 0.068(4) 0.056(4) 0.030(3) 0.016(3) 0.024(3)
C51 0.11(3) 0.08(2) 0.12(3) 0.01(2) 0.05(3) -0.01(2)
C52 0.13(4) 0.048(18) 0.10(3) 0.024(19) 0.04(3) -0.028(19)
C53 0.15(8) 0.09(5) 0.12(5) 0.00(4) 0.04(7) -0.03(5)
C54 0.13(4) 0.09(3) 0.11(3) 0.00(3) 0.05(3) -0.02(3)
C55 0.14(4) 0.08(3) 0.13(4) 0.00(3) 0.04(3) 0.00(3)
C56 0.12(3) 0.07(2) 0.11(3) -0.02(2) 0.04(3) 0.01(2)
C57 0.112(19) 0.072(15) 0.097(19) 0.001(13) 0.044(17) 0.032(14)
Cl1 0.176(12) 0.090(8) 0.145(11) 0.039(7) 0.014(10) -0.031(8)
C58 0.13(7) 0.09(4) 0.11(5) 0.01(3) 0.04(6) -0.05(5)
Cl2 0.161(14) 0.138(12) 0.130(12) 0.015(9) 0.068(11) -0.041(10)

loop_
_atom_type_symbol
_atom_type_description
_atom_type_scat_dispersion_real
_atom_type_scat_dispersion_imag
_atom_type_scat_source
C C 0.0033 0.0016 'International Tables Vol C Tables 4.2.6.8 and 6.1.1.4'
H H 0.0000 0.0000 'International Tables Vol C Tables 4.2.6.8 and 6.1.1.4'
N N 0.0061 0.0033 'International Tables Vol C Tables 4.2.6.8 and 6.1.1.4'
O O 0.0106 0.0060 'International Tables Vol C Tables 4.2.6.8 and 6.1.1.4'
F F 0.0171 0.0103 'International Tables Vol C Tables 4.2.6.8 and 6.1.1.4'
Cl Cl 0.1484 0.1585 'International Tables Vol C Tables 4.2.6.8 and 6.1.1.4'

loop_
_geom_angle_atom_site_label_1
_geom_angle_atom_site_label_2
_geom_angle_atom_site_label_3
_geom_angle
_geom_angle_site_symmetry_1
_geom_angle_site_symmetry_3
C2 N4 C1 110.7(4) . .
C2 N4 H1 124.6 . .
C1 N4 H1 124.6 . .
C6 N3 C9 106.5(4) . .
C14 N2 C11 109.2(4) . .
C14 N2 H3 125.4 . .
C11 N2 H3 125.4 . .
C19 N1 C16 105.4(4) . .
C4 C1 N4 108.8(4) . .
C4 C1 C20 132.3(4) . .
N4 C1 C20 118.7(4) . .
C1 C4 C3 110.2(4) . .
C1 C4 H4 124.9 . .
C3 C4 H4 124.9 . .
C5 C3 C4 129.6(4) . .
C5 C3 C2 126.0(5) . .
C4 C3 C2 104.3(4) . .
O1 C2 N4 125.0(5) . .
O1 C2 C3 128.9(5) . .
N4 C2 C3 105.9(4) . .
C3 C5 C6 124.9(5) . .
C3 C5 C21 121.4(4) . .
C6 C5 C21 113.7(4) . .
N3 C6 C7 110.9(4) . .
N3 C6 C5 125.1(4) . .
C7 C6 C5 123.7(4) . .
C8 C7 C6 106.1(4) . .
C8 C7 H7 127.0 . .
C6 C7 H7 127.0 . .
C7 C8 C9 106.6(4) . .
C7 C8 H8 126.7 . .
C9 C8 H8 126.7 . .
C10 C9 N3 124.0(4) . .
C10 C9 C8 125.9(4) . .
N3 C9 C8 109.9(4) . .
C9 C10 C11 127.4(4) . .
C9 C10 C27 119.1(4) . .
C11 C10 C27 113.3(4) . .
N2 C11 C12 107.2(5) . .
N2 C11 C10 126.3(4) . .
C12 C11 C10 126.5(5) . .
C13 C12 C11 108.1(5) . .
C13 C12 H12 126.0 . .
C11 C12 H12 126.0 . .
C12 C13 C14 108.2(5) . .
C12 C13 H13 125.9 . .
C14 C13 H13 125.9 . .
N2 C14 C13 107.3(4) . .
N2 C14 C15 126.9(4) . .
C13 C14 C15 125.7(5) . .
C16 C15 C14 126.9(4) . .
C16 C15 C33 117.1(4) . .
C14 C15 C33 116.0(4) . .
C15 C16 N1 124.5(4) . .
C15 C16 C17 124.9(4) . .
N1 C16 C17 110.6(4) . .
C18 C17 C16 105.1(5) . .
C18 C17 H17 127.5 . .
C16 C17 H17 127.5 . .
C17 C18 C19 107.6(5) . .
C17 C18 H18 126.2 . .
C19 C18 H18 126.2 . .
N1 C19 C18 111.3(4) . .
N1 C19 C20 127.8(4) . .
C18 C19 C20 120.8(4) . .
C1 C20 C19 114.1(4) . .
C1 C20 C45 111.2(4) . .
C19 C20 C45 104.6(4) . .
C1 C20 C39 106.2(4) . .
C19 C20 C39 107.9(4) . .
C45 C20 C39 113.0(4) . .
C22 C21 C26 117.9(6) . .
C22 C21 C5 120.7(6) . .
C26 C21 C5 121.2(6) . .
F1 C22 C21 119.5(6) . .
F1 C22 C23 119.0(8) . .
C21 C22 C23 121.5(8) . .
F2 C23 C24 120.1(8) . .
F2 C23 C22 120.1(10) . .
C24 C23 C22 119.8(9) . .
C25 C24 F3 121.2(11) . .
C25 C24 C23 120.1(8) . .
F3 C24 C23 118.7(11) . .
C24 C25 F4 120.4(9) . .
C24 C25 C26 120.9(9) . .
F4 C25 C26 118.8(10) . .
F5 C26 C21 120.5(6) . .
F5 C26 C25 119.6(8) . .
C21 C26 C25 119.9(9) . .
C32 C27 C28 117.7(4) . .
C32 C27 C10 122.3(4) . .
C28 C27 C10 119.6(4) . .
F6 C28 C27 120.4(4) . .
F6 C28 C29 118.0(5) . .
C27 C28 C29 121.6(5) . .
F7 C29 C30 120.7(5) . .
F7 C29 C28 119.7(5) . .
C30 C29 C28 119.6(5) . .
F8 C30 C29 120.4(5) . .
F8 C30 C31 119.3(5) . .
C29 C30 C31 120.3(5) . .
F9 C31 C30 119.3(5) . .
F9 C31 C32 121.6(5) . .
C30 C31 C32 119.1(5) . .
F10 C32 C27 120.6(4) . .
F10 C32 C31 117.7(5) . .
C27 C32 C31 121.7(5) . .
C34 C33 C38 115.3(5) . .
C34 C33 C15 122.8(5) . .
C38 C33 C15 121.8(4) . .
C33 C34 F11 119.0(5) . .
C33 C34 C35 123.4(5) . .
F11 C34 C35 117.6(5) . .
C36 C35 F12 120.0(6) . .
C36 C35 C34 119.6(6) . .
F12 C35 C34 120.3(6) . .
C35 C36 F13 120.4(6) . .
C35 C36 C37 119.7(6) . .
F13 C36 C37 119.8(6) . .
F14 C37 C36 119.8(6) . .
F14 C37 C38 120.9(6) . .
C36 C37 C38 119.2(5) . .
F15 C38 C33 119.0(5) . .
F15 C38 C37 118.3(5) . .
C33 C38 C37 122.7(5) . .
C40 C39 C44 118.3(5) . .
C40 C39 C20 119.8(5) . .
C44 C39 C20 121.8(5) . .
C39 C40 C41 120.2(6) . .
C39 C40 H40 119.9 . .
C41 C40 H40 119.9 . .
C42 C41 C40 120.0(7) . .
C42 C41 H41 120.0 . .
C40 C41 H41 120.0 . .
C43 C42 C41 119.8(6) . .
C43 C42 H42 120.1 . .
C41 C42 H42 120.1 . .
C42 C43 C44 121.9(6) . .
C42 C43 H43 119.0 . .
C44 C43 H43 119.0 . .
C39 C44 C43 119.7(6) . .
C39 C44 H44 120.1 . .
C43 C44 H44 120.1 . .
C46 C45 C50 118.5(5) . .
C46 C45 C20 122.5(5) . .
C50 C45 C20 118.7(5) . .
C45 C46 C47 120.8(6) . .
C45 C46 H46 119.6 . .
C47 C46 H46 119.6 . .
C48 C47 C46 120.4(6) . .
C48 C47 H47 119.8 . .
C46 C47 H47 119.8 . .
C47 C48 C49 120.3(7) . .
C47 C48 H48 119.8 . .
C49 C48 H48 119.8 . .
C48 C49 C50 120.2(7) . .
C48 C49 H49 119.9 . .
C50 C49 H49 119.9 . .
C49 C50 C45 119.8(6) . .
C49 C50 H50 120.1 . .
C45 C50 H50 120.1 . .
C52 C51 H51A 109.5 . .
C52 C51 H51B 109.5 . .
H51A C51 H51B 109.5 . .
C52 C51 H51C 109.5 . .
H51A C51 H51C 109.5 . .
H51B C51 H51C 109.5 . .
C51 C52 C53 114(6) . .
C51 C52 H52A 108.7 . .
C53 C52 H52A 108.7 . .
C51 C52 H52B 108.7 . .
C53 C52 H52B 108.7 . .
H52A C52 H52B 107.6 . .
C52 C53 C54 116(9) . .
C52 C53 H53A 108.4 . .
C54 C53 H53A 108.4 . .
C52 C53 H53B 108.4 . .
C54 C53 H53B 108.4 . .
H53A C53 H53B 107.5 . .
C55 C54 C53 114(7) . .
C55 C54 H54A 108.8 . .
C53 C54 H54A 108.8 . .
C55 C54 H54B 108.8 . .
C53 C54 H54B 108.8 . .
H54A C54 H54B 107.7 . .
C56 C55 C54 116(4) . .
C56 C55 H55A 108.2 . .
C54 C55 H55A 108.2 . .
C56 C55 H55B 108.2 . .
C54 C55 H55B 108.2 . .
H55A C55 H55B 107.3 . .
C55 C56 C57 120(4) . .
C55 C56 H56A 107.2 . .
C57 C56 H56A 107.2 . .
C55 C56 H56B 107.2 . .
C57 C56 H56B 107.2 . .
H56A C56 H56B 106.9 . .
C56 C57 C56 180.00(2) . 2_667
C56 C57 H57A 109.5 . .
C56 C57 H57A 70.5 2_667 .
C56 C57 H57B 107.5 . .
C56 C57 H57B 72.5 2_667 .
H57A C57 H57B 109.5 . .
C56 C57 H57C 111.4 . .
C56 C57 H57C 68.6 2_667 .
H57A C57 H57C 109.5 . .
H57B C57 H57C 109.5 . .
Cl1 C58 Cl2 105(8) . .
Cl1 C58 H58A 110.7 . .
Cl2 C58 H58A 110.7 . .
Cl1 C58 H58B 110.7 . .
Cl2 C58 H58B 110.7 . .
H58A C58 H58B 108.8 . .

loop_
_geom_bond_atom_site_label_1
_geom_bond_atom_site_label_2
_geom_bond_distance
_geom_bond_site_symmetry_2
F1 C22 1.323(9) .
F2 C23 1.342(10) .
F3 C24 1.341(9) .
F4 C25 1.364(11) .
F5 C26 1.347(9) .
F6 C28 1.338(6) .
F7 C29 1.339(6) .
F8 C30 1.335(6) .
F9 C31 1.320(6) .
F10 C32 1.337(6) .
F11 C34 1.357(7) .
F12 C35 1.343(7) .
F13 C36 1.350(6) .
F14 C37 1.332(7) .
F15 C38 1.346(6) .
N4 C2 1.379(7) .
N4 C1 1.409(6) .
N4 H1 0.8600 .
N3 C6 1.340(6) .
N3 C9 1.383(6) .
N2 C14 1.372(6) .
N2 C11 1.377(6) .
N2 H3 0.8600 .
N1 C19 1.317(6) .
N1 C16 1.401(6) .
O1 C2 1.225(6) .
C1 C4 1.337(7) .
C1 C20 1.509(7) .
C4 C3 1.452(7) .
C4 H4 0.9300 .
C3 C5 1.350(7) .
C3 C2 1.496(7) .
C5 C6 1.455(7) .
C5 C21 1.509(7) .
C6 C7 1.446(7) .
C7 C8 1.371(7) .
C7 H7 0.9300 .
C8 C9 1.434(7) .
C8 H8 0.9300 .
C9 C10 1.370(6) .
C10 C11 1.433(7) .
C10 C27 1.507(6) .
C11 C12 1.407(7) .
C12 C13 1.365(8) .
C12 H12 0.9300 .
C13 C14 1.406(7) .
C13 H13 0.9300 .
C14 C15 1.432(7) .
C15 C16 1.384(6) .
C15 C33 1.504(7) .
C16 C17 1.460(7) .
C17 C18 1.339(7) .
C17 H17 0.9300 .
C18 C19 1.470(7) .
C18 H18 0.9300 .
C19 C20 1.521(7) .
C20 C45 1.542(8) .
C20 C39 1.567(7) .
C21 C22 1.355(9) .
C21 C26 1.386(10) .
C22 C23 1.398(10) .
C23 C24 1.359(13) .
C24 C25 1.331(13) .
C25 C26 1.406(10) .
C27 C32 1.369(7) .
C27 C28 1.374(7) .
C28 C29 1.402(7) .
C29 C30 1.352(8) .
C30 C31 1.386(8) .
C31 C32 1.394(7) .
C33 C34 1.354(7) .
C33 C38 1.354(7) .
C34 C35 1.375(8) .
C35 C36 1.333(8) .
C36 C37 1.350(8) .
C37 C38 1.387(8) .
C39 C40 1.377(8) .
C39 C44 1.395(7) .
C40 C41 1.428(9) .
C40 H40 0.9300 .
C41 C42 1.358(10) .
C41 H41 0.9300 .
C42 C43 1.342(10) .
C42 H42 0.9300 .
C43 C44 1.397(9) .
C43 H43 0.9300 .
C44 H44 0.9300 .
C45 C46 1.377(8) .
C45 C50 1.408(8) .
C46 C47 1.400(9) .
C46 H46 0.9300 .
C47 C48 1.366(10) .
C47 H47 0.9300 .
C48 C49 1.369(10) .
C48 H48 0.9300 .
C49 C50 1.408(9) .
C49 H49 0.9300 .
C50 H50 0.9300 .
C51 C52 1.52(6) .
C51 H51A 0.9600 .
C51 H51B 0.9600 .
C51 H51C 0.9600 .
C52 C53 1.53(17) .
C52 H52A 0.9700 .
C52 H52B 0.9700 .
C53 C54 1.53(14) .
C53 H53A 0.9700 .
C53 H53B 0.9700 .
C54 C55 1.50(6) .
C54 H54A 0.9700 .
C54 H54B 0.9700 .
C55 C56 1.49(5) .
C55 H55A 0.9700 .
C55 H55B 0.9700 .
C56 C57 1.53(5) .
C56 H56A 0.9700 .
C56 H56B 0.9700 .
C57 C56 1.53(5) 2_667
C57 H57A 0.9600 .
C57 H57B 0.9600 .
C57 H57C 0.9601 .
Cl1 C58 1.71(15) .
C58 Cl2 1.71(12) .
C58 H58A 0.9700 .
C58 H58B 0.9700 .

loop_
_geom_torsion_atom_site_label_1
_geom_torsion_atom_site_label_2
_geom_torsion_atom_site_label_3
_geom_torsion_atom_site_label_4
_geom_torsion
_geom_torsion_site_symmetry_4
C2 N4 C1 C4 0.0(6) .
C2 N4 C1 C20 -176.5(5) .
N4 C1 C4 C3 0.2(6) .
C20 C1 C4 C3 176.0(5) .
C1 C4 C3 C5 179.2(6) .
C1 C4 C3 C2 -0.3(6) .
C1 N4 C2 O1 -175.2(5) .
C1 N4 C2 C3 -0.2(6) .
C5 C3 C2 O1 -4.4(10) .
C4 C3 C2 O1 175.1(6) .
C5 C3 C2 N4 -179.2(5) .
C4 C3 C2 N4 0.3(6) .
C4 C3 C5 C6 -8.4(9) .
C2 C3 C5 C6 171.0(5) .
C4 C3 C5 C21 175.2(6) .
C2 C3 C5 C21 -5.5(9) .
C9 N3 C6 C7 1.0(6) .
C9 N3 C6 C5 -173.7(5) .
C3 C5 C6 N3 4.0(9) .
C21 C5 C6 N3 -179.3(5) .
C3 C5 C6 C7 -170.0(5) .
C21 C5 C6 C7 6.7(8) .
N3 C6 C7 C8 -0.7(6) .
C5 C6 C7 C8 174.1(5) .
C6 C7 C8 C9 0.1(6) .
C6 N3 C9 C10 174.3(5) .
C6 N3 C9 C8 -1.0(6) .
C7 C8 C9 C10 -174.6(5) .
C7 C8 C9 N3 0.5(6) .
N3 C9 C10 C11 1.5(8) .
C8 C9 C10 C11 176.0(5) .
N3 C9 C10 C27 -173.8(4) .
C8 C9 C10 C27 0.7(8) .
C14 N2 C11 C12 -0.1(6) .
C14 N2 C11 C10 178.9(5) .
C9 C10 C11 N2 0.6(9) .
C27 C10 C11 N2 176.2(5) .
C9 C10 C11 C12 179.5(6) .
C27 C10 C11 C12 -4.9(8) .
N2 C11 C12 C13 0.4(7) .
C10 C11 C12 C13 -178.7(5) .
C11 C12 C13 C14 -0.5(7) .
C11 N2 C14 C13 -0.1(6) .
C11 N2 C14 C15 -178.2(5) .
C12 C13 C14 N2 0.4(7) .
C12 C13 C14 C15 178.5(5) .
N2 C14 C15 C16 -8.0(9) .
C13 C14 C15 C16 174.2(5) .
N2 C14 C15 C33 172.0(5) .
C13 C14 C15 C33 -5.7(8) .
C14 C15 C16 N1 -3.0(8) .
C33 C15 C16 N1 176.9(4) .
C14 C15 C16 C17 178.6(5) .
C33 C15 C16 C17 -1.4(7) .
C19 N1 C16 C15 -179.1(5) .
C19 N1 C16 C17 -0.6(6) .
C15 C16 C17 C18 178.9(5) .
N1 C16 C17 C18 0.4(6) .
C16 C17 C18 C19 0.0(6) .
C16 N1 C19 C18 0.6(6) .
C16 N1 C19 C20 178.1(5) .
C17 C18 C19 N1 -0.4(7) .
C17 C18 C19 C20 -178.1(5) .
C4 C1 C20 C19 7.4(8) .
N4 C1 C20 C19 -177.1(4) .
C4 C1 C20 C45 125.5(6) .
N4 C1 C20 C45 -59.0(6) .
C4 C1 C20 C39 -111.2(6) .
N4 C1 C20 C39 64.3(6) .
N1 C19 C20 C1 8.1(7) .
C18 C19 C20 C1 -174.6(5) .
N1 C19 C20 C45 -113.7(6) .
C18 C19 C20 C45 63.6(6) .
N1 C19 C20 C39 125.8(5) .
C18 C19 C20 C39 -56.9(6) .
C3 C5 C21 C22 -96.6(7) .
C6 C5 C21 C22 86.5(6) .
C3 C5 C21 C26 88.0(7) .
C6 C5 C21 C26 -88.9(6) .
C26 C21 C22 F1 -179.7(5) .
C5 C21 C22 F1 4.7(8) .
C26 C21 C22 C23 1.4(9) .
C5 C21 C22 C23 -174.2(5) .
F1 C22 C23 F2 0.9(10) .
C21 C22 C23 F2 179.8(6) .
F1 C22 C23 C24 -178.7(6) .
C21 C22 C23 C24 0.2(10) .
F2 C23 C24 C25 178.5(7) .
C22 C23 C24 C25 -1.9(12) .
F2 C23 C24 F3 -0.3(11) .
C22 C23 C24 F3 179.3(6) .
F3 C24 C25 F4 0.9(12) .
C23 C24 C25 F4 -177.9(7) .
F3 C24 C25 C26 -179.4(6) .
C23 C24 C25 C26 1.8(12) .
C22 C21 C26 F5 178.8(6) .
C5 C21 C26 F5 -5.7(9) .
C22 C21 C26 C25 -1.4(9) .
C5 C21 C26 C25 174.1(6) .
C24 C25 C26 F5 179.6(7) .
F4 C25 C26 F5 -0.7(10) .
C24 C25 C26 C21 -0.1(11) .
F4 C25 C26 C21 179.5(6) .
C9 C10 C27 C32 -92.9(6) .
C11 C10 C27 C32 91.2(6) .
C9 C10 C27 C28 94.5(6) .
C11 C10 C27 C28 -81.5(6) .
C32 C27 C28 F6 179.9(5) .
C10 C27 C28 F6 -7.2(8) .
C32 C27 C28 C29 -3.2(8) .
C10 C27 C28 C29 169.7(5) .
F6 C28 C29 F7 -0.8(8) .
C27 C28 C29 F7 -177.8(5) .
F6 C28 C29 C30 178.8(5) .
C27 C28 C29 C30 1.8(9) .
F7 C29 C30 F8 0.3(9) .
C28 C29 C30 F8 -179.2(5) .
F7 C29 C30 C31 -179.7(5) .
C28 C29 C30 C31 0.8(9) .
F8 C30 C31 F9 -0.8(8) .
C29 C30 C31 F9 179.2(5) .
F8 C30 C31 C32 178.2(5) .
C29 C30 C31 C32 -1.8(8) .
C28 C27 C32 F10 -179.5(5) .
C10 C27 C32 F10 7.7(8) .
C28 C27 C32 C31 2.2(8) .
C10 C27 C32 C31 -170.6(5) .
F9 C31 C32 F10 0.9(8) .
C30 C31 C32 F10 -178.1(5) .
F9 C31 C32 C27 179.3(5) .
C30 C31 C32 C27 0.3(8) .
C16 C15 C33 C34 94.6(6) .
C14 C15 C33 C34 -85.5(7) .
C16 C15 C33 C38 -83.5(6) .
C14 C15 C33 C38 96.4(6) .
C38 C33 C34 F11 -178.4(6) .
C15 C33 C34 F11 3.5(9) .
C38 C33 C34 C35 -1.2(10) .
C15 C33 C34 C35 -179.4(6) .
C33 C34 C35 C36 0.2(12) .
F11 C34 C35 C36 177.4(7) .
C33 C34 C35 F12 -176.8(7) .
F11 C34 C35 F12 0.4(12) .
F12 C35 C36 F13 -5.1(12) .
C34 C35 C36 F13 177.9(7) .
F12 C35 C36 C37 178.1(7) .
C34 C35 C36 C37 1.2(12) .
C35 C36 C37 F14 176.5(7) .
F13 C36 C37 F14 -0.3(11) .
C35 C36 C37 C38 -1.4(11) .
F13 C36 C37 C38 -178.2(6) .
C34 C33 C38 F15 -178.5(5) .
C15 C33 C38 F15 -0.3(8) .
C34 C33 C38 C37 0.9(9) .
C15 C33 C38 C37 179.1(5) .
F14 C37 C38 F15 1.9(10) .
C36 C37 C38 F15 179.8(6) .
F14 C37 C38 C33 -177.5(6) .
C36 C37 C38 C33 0.4(10) .
C1 C20 C39 C40 89.4(6) .
C19 C20 C39 C40 -33.3(7) .
C45 C20 C39 C40 -148.4(5) .
C1 C20 C39 C44 -87.1(6) .
C19 C20 C39 C44 150.2(5) .
C45 C20 C39 C44 35.1(7) .
C44 C39 C40 C41 0.0(9) .
C20 C39 C40 C41 -176.6(5) .
C39 C40 C41 C42 -0.9(10) .
C40 C41 C42 C43 1.4(11) .
C41 C42 C43 C44 -0.9(12) .
C40 C39 C44 C43 0.5(9) .
C20 C39 C44 C43 177.0(5) .
C42 C43 C44 C39 0.0(10) .
C1 C20 C45 C46 155.2(5) .
C19 C20 C45 C46 -81.2(5) .
C39 C20 C45 C46 35.9(6) .
C1 C20 C45 C50 -30.7(6) .
C19 C20 C45 C50 93.0(5) .
C39 C20 C45 C50 -149.9(5) .
C50 C45 C46 C47 -0.9(8) .
C20 C45 C46 C47 173.3(5) .
C45 C46 C47 C48 1.9(9) .
C46 C47 C48 C49 -1.0(10) .
C47 C48 C49 C50 -0.8(10) .
C48 C49 C50 C45 1.7(9) .
C46 C45 C50 C49 -0.8(8) .
C20 C45 C50 C49 -175.2(5) .
C51 C52 C53 C54 -11(7) .
C52 C53 C54 C55 -176(5) .
C53 C54 C55 C56 -91(5) .
C54 C55 C56 C57 159(3) .
C55 C56 C57 C56 -165(47) 2_667
